data_7043567
loop_
_publ_author_name
'Fan, Ling-yu'
'Yu, Kai'
'Lv, Jinghua'
'Zhang, He'
'Su, Zhanhua'
'Wang, Lu'
'Wang, Chunmei'
'Zhou, Baibin'

_publ_section_title
;
 Synthesis and photo-/electro-catalytic properties of 3D POMOF material
 based on interpenetrated copper coordination polymer linked by in-situ
 dual-ligands and Dawson-type phosphotungstate
;
_journal_name_full 'Dalton Trans.'
_journal_paper_doi 10.1039/C7DT01666B
_journal_year 2017
_chemical_formula_moiety 'C74 H66 Cu16 N32 O149 P4 W36, 4(H2 O)'
_chemical_formula_sum 'C74 H74 Cu16 N32 O153 P4 W36'
_chemical_formula_weight 11618.54
_space_group_crystal_system triclinic
_space_group_IT_number 2
_space_group_name_Hall '-P 1'
_space_group_name_H-M_alt 'P -1'
_symmetry_space_group_name_Hall '-P 1'
_symmetry_space_group_name_H-M 'P -1'
_atom_sites_solution_hydrogens mixed
_audit_creation_method SHELXL-2014/7
_audit_update_record
;
2017-06-21 deposited with the CCDC.
2017-07-11 downloaded from the CCDC.
;
_cell_angle_alpha 89.829(2)
_cell_angle_beta 80.322(2)
_cell_angle_gamma 84.556(2)
_cell_formula_units_Z 1
_cell_length_a 14.0836(19)
_cell_length_b 15.687(2)
_cell_length_c 22.644(3)
_cell_measurement_reflns_used 45467
_cell_measurement_temperature 296(2)
_cell_measurement_theta_max 28.48
_cell_measurement_theta_min 1.73
_cell_volume 4908.9(11)
_computing_cell_refinement 'Bruker SMART'
_computing_data_collection 'Bruker SMART'
_computing_data_reduction 'Bruker SAINT'
_computing_molecular_graphics 'Bruker SHELXTL'
_computing_publication_material 'Bruker SHELXTL'
_computing_structure_refinement 'SHELXL-2014/7 (Sheldrick, 2014)'
_computing_structure_solution 'SHELXS 2014'
_diffrn_ambient_temperature 296(2)
_diffrn_measured_fraction_theta_full 0.974
_diffrn_measured_fraction_theta_max 0.974
_diffrn_measurement_device_type 'Bruker Smart APEX CCD area detector'
_diffrn_measurement_method 'phi and omega scans'
_diffrn_radiation_type MoK\a
_diffrn_radiation_wavelength 0.71073
_diffrn_reflns_av_R_equivalents 0.0522
_diffrn_reflns_av_unetI/netI 0.0653
_diffrn_reflns_Laue_measured_fraction_full 0.974
_diffrn_reflns_Laue_measured_fraction_max 0.974
_diffrn_reflns_limit_h_max 16
_diffrn_reflns_limit_h_min -12
_diffrn_reflns_limit_k_max 18
_diffrn_reflns_limit_k_min -18
_diffrn_reflns_limit_l_max 26
_diffrn_reflns_limit_l_min -26
_diffrn_reflns_number 45467
_diffrn_reflns_point_group_measured_fraction_full 0.974
_diffrn_reflns_point_group_measured_fraction_max 0.974
_diffrn_reflns_theta_full 25.000
_diffrn_reflns_theta_max 25.000
_diffrn_reflns_theta_min 2.448
_diffrn_source 'fine-focus sealed tube'
_exptl_absorpt_coefficient_mu 22.828
_exptl_absorpt_correction_T_max 0.0428
_exptl_absorpt_correction_T_min 0.0106
_exptl_absorpt_correction_type multi-scan
_exptl_absorpt_process_details SADABS
_exptl_crystal_colour red
_exptl_crystal_density_diffrn 3.930
_exptl_crystal_description block
_exptl_crystal_F_000 5154
_exptl_crystal_size_max 0.200
_exptl_crystal_size_mid 0.180
_exptl_crystal_size_min 0.160
_refine_diff_density_max 3.273
_refine_diff_density_min -2.587
_refine_diff_density_rms 0.390
_refine_ls_extinction_method none
_refine_ls_goodness_of_fit_ref 1.032
_refine_ls_hydrogen_treatment constr
_refine_ls_matrix_type full
_refine_ls_number_parameters 1426
_refine_ls_number_reflns 16841
_refine_ls_number_restraints 1746
_refine_ls_restrained_S_all 1.009
_refine_ls_R_factor_all 0.0645
_refine_ls_R_factor_gt 0.0436
_refine_ls_shift/su_max 0.004
_refine_ls_shift/su_mean 0.000
_refine_ls_structure_factor_coef Fsqd
_refine_ls_weighting_details 'w=1/[\s^2^(Fo^2^)+(0.0521P)^2^+147.4385P] where P=(Fo^2^+2Fc^2^)/3'
_refine_ls_weighting_scheme calc
_refine_ls_wR_factor_gt 0.1115
_refine_ls_wR_factor_ref 0.1299
_reflns_Friedel_coverage 0.000
_reflns_number_gt 12814
_reflns_number_total 16841
_reflns_threshold_expression 'I > 2\s(I)'
_cod_data_source_file c7dt01666b2.cif
_cod_data_source_block 150614c_0m
_cod_original_cell_volume 4908.8(12)
_cod_database_code 7043567
_shelx_shelxl_version_number 2014/7
_shelx_space_group_comment
;
The symmetry employed for this shelxl refinement is uniquely defined
by the following loop, which should always be used as a source of
symmetry information in preference to the above space-group names.
They are only intended as comments.
;
_shelx_estimated_absorpt_t_min 0.065
_shelx_estimated_absorpt_t_max 0.108
_exptl_absorpt_special_details
; 
 "SADABS v.2.10 (Bruker, 2003) was used for absorption correction. R(int) was 0.1028 before and 0.0522 after correction. The Ratio of minimum to maximum transmission is 0.2477. The \l/2 correction factor is 0.0015." 
;

loop_
_space_group_symop_operation_xyz
'x, y, z'
'-x, -y, -z'

loop_
_atom_site_label
_atom_site_type_symbol
_atom_site_fract_x
_atom_site_fract_y
_atom_site_fract_z
_atom_site_U_iso_or_equiv
_atom_site_adp_type
_atom_site_occupancy
_atom_site_site_symmetry_order
_atom_site_calc_flag
_atom_site_refinement_flags_posn
_atom_site_refinement_flags_adp
_atom_site_refinement_flags_occupancy
W1 W -0.14485(5) 1.15286(4) 0.93882(3) 0.01884(15) Uani 1 1 d . . .
W2 W -0.32744(5) 1.09149(4) 0.85358(3) 0.01785(15) Uani 1 1 d . . .
W3 W 0.03996(5) 1.26008(4) 0.87311(3) 0.02178(16) Uani 1 1 d . . .
W4 W -0.17809(5) 0.88500(4) 0.80390(3) 0.01795(15) Uani 1 1 d . . .
W5 W 0.00581(5) 0.94670(4) 0.88934(3) 0.01866(15) Uani 1 1 d . . .
W6 W 0.19039(5) 1.05283(4) 0.82338(3) 0.02276(16) Uani 1 1 d . . .
W7 W -0.32411(5) 1.32034(4) 0.89670(3) 0.02385(17) Uani 1 1 d . . .
W8 W 0.07983(5) 0.83609(4) 0.62498(3) 0.02474(17) Uani 1 1 d . . .
W9 W 0.07168(5) 0.77930(4) 0.77046(3) 0.02389(17) Uani 1 1 d . . .
W10 W 0.25326(5) 0.89032(5) 0.70120(4) 0.02923(18) Uani 1 1 d . . .
P2 P 0.0190(3) 0.9971(2) 0.73738(17) 0.0117(8) Uani 1 1 d . . .
O1 O -0.2677(8) 0.9855(7) 0.8216(5) 0.0226(16) Uani 1 1 d . U .
O2 O -0.2331(8) 1.0932(7) 0.9037(5) 0.0225(16) Uani 1 1 d . U .
O3 O -0.0556(8) 1.0539(7) 0.9207(5) 0.0226(16) Uani 1 1 d . U .
O4 O -0.3589(9) 1.2123(7) 0.8744(5) 0.0251(16) Uani 1 1 d . U .
O5 O -0.2280(9) 1.2540(7) 0.9336(5) 0.0234(16) Uani 1 1 d . U .
O6 O 0.0647(9) 0.8503(7) 0.8377(5) 0.0247(17) Uani 1 1 d . U .
O7 O -0.0653(8) 0.8089(7) 0.7786(5) 0.0229(16) Uani 1 1 d . U .
O8 O 0.1118(9) 1.1517(7) 0.8598(5) 0.0255(17) Uani 1 1 d . U .
O9 O -0.0385(9) 1.2193(7) 0.9425(5) 0.0251(17) Uani 1 1 d . U .
O10 O -0.1824(8) 1.1344(7) 1.0123(5) 0.025(2) Uani 1 1 d . U .
O11 O 0.2373(9) 0.9528(7) 0.7749(5) 0.0262(16) Uani 1 1 d . U .
O12 O -0.2451(9) 1.4139(7) 0.8950(5) 0.0268(18) Uani 1 1 d . U .
O13 O -0.2332(9) 1.4597(7) 0.7811(5) 0.0297(18) Uani 1 1 d . U .
W11 W -0.31649(5) 1.15346(4) 0.71002(3) 0.02207(16) Uani 1 1 d . . .
W12 W 0.20359(6) 1.11965(5) 0.66678(3) 0.02853(18) Uani 1 1 d . . .
W13 W -0.16652(5) 0.94810(4) 0.66109(3) 0.02030(16) Uani 1 1 d . . .
W14 W 0.05198(6) 1.32501(4) 0.71609(3) 0.02812(18) Uani 1 1 d . . .
W15 W -0.11564(6) 1.27008(4) 0.63780(3) 0.02602(18) Uani 1 1 d . . .
Cu1 Cu -0.07900(18) 0.76874(15) 0.97608(12) 0.0368(6) Uani 1 1 d . . .
O14 O 0.0700(9) 0.7531(7) 0.6862(5) 0.0264(18) Uani 1 1 d . U .
Cu2 Cu 0.6745(2) -0.29598(16) 0.74946(13) 0.0473(7) Uani 1 1 d . . .
Cu3 Cu -0.2924(2) 0.88817(15) 0.52757(12) 0.0409(6) Uani 1 1 d . . .
P1 P -0.1397(3) 1.2146(2) 0.78952(17) 0.0126(8) Uani 1 1 d . . .
O15 O -0.4142(10) 1.3525(8) 0.9558(6) 0.034(3) Uani 1 1 d . U .
W16 W -0.13893(6) 1.43026(4) 0.83214(3) 0.02768(18) Uani 1 1 d . . .
W17 W -0.30863(6) 1.38005(4) 0.75178(3) 0.02810(18) Uani 1 1 d . . .
O16 O -0.2556(9) 1.0393(7) 0.6936(5) 0.0237(16) Uani 1 1 d . U .
O17 O -0.2058(9) 1.3519(7) 0.6869(5) 0.0295(17) Uani 1 1 d . U .
O18 O -0.0826(9) 1.1896(7) 0.8405(5) 0.0234(15) Uani 1 1 d . U .
O19 O 0.0397(8) 1.0201(7) 0.7995(5) 0.0219(15) Uani 1 1 d . U .
O20 O -0.0055(8) 0.8915(7) 0.9539(5) 0.023(2) Uani 1 1 d . U .
O21 O -0.0239(9) 1.1778(7) 0.6107(5) 0.0287(17) Uani 1 1 d . U .
O22 O -0.3774(9) 1.3724(7) 0.8330(5) 0.0277(18) Uani 1 1 d . U .
O23 O 0.3736(9) 0.8579(8) 0.6879(6) 0.037(3) Uani 1 1 d . U .
O24 O -0.0559(9) 1.3579(7) 0.8727(5) 0.0257(17) Uani 1 1 d . U .
O25 O -0.1104(8) 0.9247(7) 0.8623(5) 0.0233(16) Uani 1 1 d . U .
W18 W 0.03551(6) 1.06511(4) 0.58860(3) 0.02513(17) Uani 1 1 d . . .
O26 O 0.1319(8) 0.9853(7) 0.8863(5) 0.0237(17) Uani 1 1 d . U .
O27 O 0.0409(9) 1.0737(8) 0.5127(6) 0.032(3) Uani 1 1 d . U .
O28 O 0.1165(9) 1.3124(7) 0.9084(5) 0.028(3) Uani 1 1 d . U .
O29 O -0.2015(9) 1.3009(7) 0.8095(5) 0.0257(15) Uani 1 1 d . U .
O30 O 0.0864(9) 0.9477(7) 0.5918(5) 0.0285(17) Uani 1 1 d . U .
O31 O 0.0517(9) 1.0640(7) 0.6918(5) 0.0254(15) Uani 1 1 d . U .
N1 N 0.0147(11) 0.6739(9) 0.9486(7) 0.026(3) Uani 1 1 d . . .
O32 O -0.0554(9) 0.8635(7) 0.6425(5) 0.0256(16) Uani 1 1 d . U .
O33 O -0.2276(9) 0.9127(7) 0.6087(5) 0.027(2) Uani 1 1 d . U .
O34 O -0.4025(10) 1.1480(8) 0.6657(6) 0.033(3) Uani 1 1 d . U .
O35 O -0.3854(9) 1.1123(7) 0.7837(5) 0.0253(18) Uani 1 1 d . U .
O36 O -0.0123(9) 1.3388(7) 0.6482(5) 0.0276(18) Uani 1 1 d . U .
O37 O 0.2157(9) 0.8393(7) 0.6332(5) 0.0285(18) Uani 1 1 d . U .
O38 O -0.1378(11) 1.3041(8) 0.5696(6) 0.042(3) Uani 1 1 d . U .
O39 O 0.2504(9) 0.9970(7) 0.6640(6) 0.0289(18) Uani 1 1 d . U .
O40 O -0.2111(9) 1.1912(7) 0.6572(5) 0.0281(17) Uani 1 1 d . U .
O41 O 0.0761(9) 1.2846(7) 0.7918(5) 0.0274(17) Uani 1 1 d . U .
O42 O 0.2068(9) 0.7943(7) 0.7481(6) 0.0292(18) Uani 1 1 d . U .
O43 O -0.2108(8) 0.8766(7) 0.7259(5) 0.0220(17) Uani 1 1 d . U .
O44 O -0.3881(11) 1.4467(8) 0.7193(6) 0.040(3) Uani 1 1 d . U .
O45 O 0.0808(9) 0.9100(7) 0.7169(5) 0.0239(15) Uani 1 1 d . U .
O46 O 0.1583(9) 1.1056(7) 0.5932(5) 0.0271(18) Uani 1 1 d . U .
O47 O -0.3464(9) 1.2687(7) 0.7378(5) 0.0285(17) Uani 1 1 d . U .
O48 O -0.0722(9) 1.2321(7) 0.7313(5) 0.0262(16) Uani 1 1 d . U .
O49 O -0.0475(9) 1.4019(7) 0.7609(5) 0.0287(17) Uani 1 1 d . U .
O50 O -0.0880(9) 0.9815(7) 0.7400(5) 0.0232(16) Uani 1 1 d . U .
O51 O 0.0917(9) 0.7705(8) 0.5634(5) 0.031(3) Uani 1 1 d . U .
O52 O 0.1246(9) 1.2266(7) 0.6800(5) 0.0292(18) Uani 1 1 d . U .
O53 O -0.2465(9) 0.8111(7) 0.8408(5) 0.027(2) Uani 1 1 d . U .
O54 O -0.1135(10) 1.5309(7) 0.8487(6) 0.035(3) Uani 1 1 d . U .
O55 O -0.0900(9) 1.0250(7) 0.6166(5) 0.0249(16) Uani 1 1 d . U .
O56 O 0.2037(9) 1.1143(7) 0.7505(5) 0.0271(17) Uani 1 1 d . U .
O57 O 0.2947(9) 1.0681(8) 0.8488(6) 0.034(3) Uani 1 1 d . U .
N2 N 0.5474(11) -0.4500(9) 0.9236(7) 0.029(4) Uani 1 1 d . . .
N3 N -0.3032(12) 1.0086(9) 0.5031(7) 0.029(4) Uani 1 1 d . . .
N4 N -0.2002(11) 0.8366(9) 0.9936(7) 0.029(4) Uani 1 1 d . . .
N5 N 0.6289(12) -0.3647(9) 0.8246(7) 0.035(4) Uani 1 1 d . . .
N6 N -0.3511(13) 1.1832(10) 0.4945(7) 0.039(4) Uani 1 1 d . . .
C1 C -0.2085(13) 0.9186(11) 1.0136(8) 0.025(4) Uani 1 1 d . U .
H1 H -0.1545 0.9411 1.0237 0.031 Uiso 1 1 calc R U .
C2 C 0.0511(13) 0.5282(12) 0.9297(9) 0.031(4) Uani 1 1 d . U .
H2 H 0.0288 0.4754 0.9241 0.037 Uiso 1 1 calc R U .
C3 C -0.0129(13) 0.5966(12) 0.9411(9) 0.029(4) Uani 1 1 d . U .
H3 H -0.0784 0.5901 0.9439 0.034 Uiso 1 1 calc R U .
C4 C 0.6324(13) -0.4165(10) 0.9208(8) 0.025(4) Uani 1 1 d . . .
C5 C 0.6742(13) -0.3752(10) 0.8720(8) 0.023(4) Uani 1 1 d . U .
H5 H 0.7339 -0.3542 0.8714 0.027 Uiso 1 1 calc R U .
C6 C -0.3823(16) 1.0394(12) 0.4802(9) 0.040(5) Uani 1 1 d . . .
H6 H -0.4212 1.0013 0.4670 0.048 Uiso 1 1 calc R U .
C7 C -0.4061(14) 1.1263(12) 0.4761(9) 0.034(4) Uani 1 1 d . . .
N7 N 0.5888(11) -0.1883(9) 0.7489(7) 0.030(4) Uani 1 1 d . . .
C8 C 0.5054(14) -0.4428(11) 0.8748(9) 0.031(4) Uani 1 1 d . . .
H8 H 0.4472 -0.4665 0.8750 0.038 Uiso 1 1 calc R U .
C9 C -0.2733(17) 1.1523(13) 0.5172(10) 0.042(5) Uani 1 1 d . . .
H9 H -0.2345 1.1901 0.5309 0.051 Uiso 1 1 calc R U .
C10 C 0.5461(15) -0.4011(12) 0.8238(9) 0.037(5) Uani 1 1 d . . .
H10 H 0.5168 -0.3984 0.7899 0.044 Uiso 1 1 calc R U .
Cu4 Cu 0.4483(2) 0.09426(16) 0.76265(14) 0.0504(7) Uani 1 1 d . . .
C11 C 0.5348(14) -0.1527(11) 0.8004(8) 0.032(4) Uani 1 1 d . U .
H11 H 0.5293 -0.1837 0.8357 0.038 Uiso 1 1 calc R U .
C12 C 0.5881(15) -0.1399(12) 0.6998(9) 0.035(5) Uani 1 1 d . . .
H12 H 0.6196 -0.1625 0.6630 0.042 Uiso 1 1 calc R U .
C13 C -0.0746(14) 0.6882(12) 0.5009(9) 0.033(4) Uani 1 1 d . . .
H13 H -0.0118 0.6807 0.5089 0.039 Uiso 1 1 calc R U .
C14 C -0.1362(16) 0.7599(12) 0.5216(9) 0.035(5) Uani 1 1 d . . .
H14 H -0.1148 0.7993 0.5458 0.043 Uiso 1 1 calc R U .
N8 N 0.1472(11) 0.5325(11) 0.9258(8) 0.034(4) Uani 1 1 d . U .
C15 C 0.1056(15) 0.6823(12) 0.9420(9) 0.037(5) Uani 1 1 d . . .
H15 H 0.1264 0.7363 0.9455 0.044 Uiso 1 1 calc R U .
N9 N -0.3718(10) 0.9397(8) 1.0031(6) 0.020(3) Uani 1 1 d . . .
N10 N -0.2252(12) 0.7746(9) 0.5082(7) 0.032(4) Uani 1 1 d . . .
N11 N -0.1083(12) 0.6310(10) 0.4692(7) 0.034(4) Uani 1 1 d . U .
C16 C 0.5434(15) -0.0596(11) 0.7020(9) 0.034(5) Uani 1 1 d . . .
H16 H 0.5475 -0.0285 0.6669 0.041 Uiso 1 1 calc R U .
C17 C -0.3639(11) 0.8592(9) 0.9827(7) 0.017(3) Uani 1 1 d . U .
C18 C -0.2814(12) 0.8078(11) 0.9785(8) 0.025(4) Uani 1 1 d . U .
H18 H -0.2795 0.7516 0.9651 0.030 Uiso 1 1 calc R U .
C19 C -0.2943(15) 0.9692(11) 1.0195(8) 0.033(5) Uani 1 1 d . . .
H19 H -0.2985 1.0245 1.0350 0.039 Uiso 1 1 calc R U .
C20 C -0.2561(18) 0.7142(14) 0.4771(10) 0.047(6) Uani 1 1 d . . .
H20 H -0.3182 0.7214 0.4678 0.056 Uiso 1 1 calc R U .
C21 C -0.1971(19) 0.6418(13) 0.4587(9) 0.047(6) Uani 1 1 d . . .
C22 C 0.4895(17) -0.0731(14) 0.8004(11) 0.045(5) Uani 1 1 d . . .
H22 H 0.4528 -0.0511 0.8360 0.054 Uiso 1 1 calc R U .
O58 O -0.4236(10) 1.0562(7) 0.8993(5) 0.029(3) Uani 1 1 d . U .
Cu5 Cu 0.2388(3) 0.4322(2) 0.91458(19) 0.0773(11) Uani 1 1 d . . .
O59 O 0.3121(11) 1.1573(9) 0.6409(6) 0.043(3) Uani 1 1 d . U .
N12 N 0.4947(11) -0.0237(10) 0.7514(7) 0.030(4) Uani 1 1 d . . .
C23 C -0.2495(14) 1.0651(13) 0.5205(9) 0.036(5) Uani 1 1 d . . .
H23 H -0.1939 1.0456 0.5355 0.044 Uiso 1 1 calc R U .
C24 C 0.1736(15) 0.6110(13) 0.9294(12) 0.049(6) Uani 1 1 d . . .
H24 H 0.2392 0.6189 0.9234 0.059 Uiso 1 1 calc R U .
C25 C 0.3863(18) 0.2979(15) 0.8777(13) 0.058(7) Uani 1 1 d . . .
H25 H 0.4072 0.3091 0.9135 0.070 Uiso 1 1 calc R U .
C26 C 0.302(2) 0.3383(15) 0.8057(12) 0.061(7) Uani 1 1 d . . .
H26 H 0.2588 0.3776 0.7906 0.074 Uiso 1 1 calc R U .
N13 N 0.3226(12) 0.3523(10) 0.8587(10) 0.048(5) Uani 1 1 d . . .
O60 O 0.1365(11) 1.3962(8) 0.6998(6) 0.042(3) Uani 1 1 d . U .
N14 N 0.0550(14) 0.4541(9) 0.3706(9) 0.046(5) Uani 1 1 d . . .
C27 C 0.1463(14) 0.4523(12) 0.3815(10) 0.033(4) Uani 1 1 d . U .
C28 C 0.3442(16) 0.2637(13) 0.7697(12) 0.047(6) Uani 1 1 d . . .
H28 H 0.3292 0.2558 0.7318 0.057 Uiso 1 1 calc R U .
C29 C 0.2232(18) 0.4057(14) 0.3462(10) 0.050(6) Uani 1 1 d . . .
H29 H 0.2852 0.4085 0.3547 0.060 Uiso 1 1 calc R U .
C30 C 0.4224(19) 0.2259(14) 0.8466(13) 0.058(7) Uani 1 1 d . . .
H30 H 0.4626 0.1861 0.8637 0.070 Uiso 1 1 calc R U .
C31 C 0.0471(19) 0.4066(15) 0.3232(13) 0.067(8) Uani 1 1 d . . .
H31 H -0.0140 0.4056 0.3130 0.080 Uiso 1 1 calc R U .
O61 O 0.0781(9) 0.6781(7) 0.7986(6) 0.031(3) Uani 1 1 d . U .
O62 O -0.2106(9) 1.1497(7) 0.7808(5) 0.0239(15) Uani 1 1 d . U .
N15 N 0.4029(12) 0.2083(10) 0.7909(9) 0.044(5) Uani 1 1 d . . .
N16 N 0.2114(12) 0.3562(10) 0.2998(8) 0.037(4) Uani 1 1 d . . .
C32 C 0.1226(19) 0.3593(13) 0.2887(12) 0.059(7) Uani 1 1 d . . .
H32 H 0.1107 0.3283 0.2563 0.070 Uiso 1 1 calc R U .
O1W O 0.6474(12) 0.2544(13) 0.0807(9) 0.085(6) Uani 1 1 d . . .
H1WA H 0.5947 0.2744 0.0699 0.102 Uiso 1 1 d R U .
H1WB H 0.6808 0.2257 0.0516 0.102 Uiso 1 1 d R U .
O63 O 0.6220(10) -0.4686(8) 1.0208(7) 0.039(3) Uani 1 1 d . U .
O64 O 0.7438(10) -0.3949(8) 0.9855(7) 0.041(3) Uani 1 1 d . U .
C37 C 0.6697(19) -0.4263(12) 0.9793(10) 0.047(6) Uani 1 1 d . . .
O66 O -0.4584(10) 0.7586(8) 0.9472(7) 0.044(3) Uani 1 1 d . U .
C36 C -0.4558(13) 0.8329(10) 0.9644(7) 0.022(4) Uani 1 1 d . U .
O68 O 0.0782(14) 0.5346(11) 0.4651(8) 0.061(4) Uani 1 1 d . U .
O69 O 0.2407(16) 0.5038(13) 0.4484(9) 0.075(5) Uani 1 1 d . U .
C33 C 0.160(3) 0.5002(17) 0.4355(13) 0.067(8) Uani 1 1 d . . .
Cu6 Cu -0.0335(2) 0.52774(16) 0.42811(13) 0.0454(7) Uani 1 1 d . . .
Cu7 Cu -0.4066(3) 1.30171(18) 0.4912(2) 0.0812(12) Uani 1 1 d . . .
Cu8 Cu -0.5000 1.0000 1.0000 0.0275(7) Uani 1 2 d S . P
Cu9 Cu 0.5000 -0.5000 1.0000 0.0331(8) Uani 1 2 d S . P
O70 O -0.5243(9) 0.8932(7) 0.9644(6) 0.033(3) Uani 1 1 d . U .
O71 O -0.1531(13) 0.5086(11) 0.4071(8) 0.063(4) Uani 1 1 d . U .
C34 C -0.222(2) 0.5660(19) 0.4249(10) 0.060(7) Uani 1 1 d . . .
O72 O -0.3072(16) 0.5681(14) 0.4166(10) 0.085(6) Uani 1 1 d . U .
O73 O -0.480(2) 1.4192(13) 0.4895(12) 0.138(8) Uani 1 1 d . U .
H73A H -0.5312 1.4560 0.4967 0.166 Uiso 1 1 d R U .
H73B H -0.4485 1.4343 0.4561 0.166 Uiso 1 1 d R U .
O74 O -0.4888(13) 0.7561(10) 0.5403(10) 0.069(4) Uani 1 1 d . U .
O65 O -0.4477(11) 0.8846(9) 0.5587(7) 0.050(3) Uani 1 1 d . U .
C35 C -0.5029(14) 0.8354(12) 0.5439(12) 0.042(5) Uani 1 1 d . U .
O67 O -0.275(2) 1.3481(14) 0.4875(12) 0.114(6) Uani 1 1 d . U .
H67A H -0.2219 1.3210 0.4716 0.137 Uiso 1 1 d R U .
H67B H -0.2635 1.3784 0.5163 0.137 Uiso 1 1 d R U .
O2W O 0.3483(13) 0.6984(12) 0.8032(8) 0.071(4) Uani 1 1 d . U .
H2WA H 0.3130 0.7351 0.7869 0.085 Uiso 1 1 d R U .
H2WB H 0.3582 0.6534 0.7812 0.085 Uiso 1 1 d R U .
O3W O 0.451(2) 0.356(3) 0.3224(13) 0.078(12) Uani 0.5 1 d . . P
H3WA H 0.4521 0.4009 0.3019 0.093 Uiso 1 1 d R U .
H3WB H 0.4886 0.3589 0.3477 0.093 Uiso 1 1 d R U .

loop_
_atom_site_aniso_label
_atom_site_aniso_U_11
_atom_site_aniso_U_22
_atom_site_aniso_U_33
_atom_site_aniso_U_23
_atom_site_aniso_U_13
_atom_site_aniso_U_12
W1 0.0214(4) 0.0175(3) 0.0182(3) -0.0009(2) -0.0043(3) -0.0030(3)
W2 0.0174(4) 0.0174(3) 0.0186(3) 0.0000(2) -0.0025(3) -0.0023(3)
W3 0.0244(4) 0.0179(3) 0.0239(4) -0.0032(3) -0.0039(3) -0.0064(3)
W4 0.0186(4) 0.0144(3) 0.0216(4) 0.0014(2) -0.0039(3) -0.0050(3)
W5 0.0179(4) 0.0173(3) 0.0216(4) -0.0004(3) -0.0052(3) -0.0026(3)
W6 0.0176(4) 0.0232(3) 0.0280(4) -0.0043(3) -0.0031(3) -0.0056(3)
W7 0.0289(4) 0.0151(3) 0.0252(4) -0.0034(3) -0.0011(3) 0.0040(3)
W8 0.0252(4) 0.0211(3) 0.0262(4) -0.0100(3) 0.0014(3) -0.0031(3)
W9 0.0230(4) 0.0152(3) 0.0321(4) -0.0040(3) -0.0025(3) 0.0016(3)
W10 0.0173(4) 0.0258(4) 0.0426(5) -0.0131(3) 0.0012(3) -0.0024(3)
P2 0.009(2) 0.0104(17) 0.015(2) -0.0010(15) 0.0000(16) -0.0029(15)
O1 0.025(3) 0.017(3) 0.026(3) -0.003(3) -0.005(3) -0.001(3)
O2 0.025(3) 0.018(3) 0.026(3) -0.001(3) -0.008(3) -0.001(3)
O3 0.023(3) 0.019(3) 0.026(3) -0.004(3) -0.005(3) -0.004(3)
O4 0.029(3) 0.017(3) 0.030(3) -0.002(3) -0.006(3) 0.000(3)
O5 0.029(3) 0.016(3) 0.026(3) -0.001(3) -0.007(3) 0.001(3)
O6 0.024(3) 0.021(3) 0.029(3) -0.003(3) -0.003(3) -0.002(3)
O7 0.024(3) 0.018(3) 0.027(3) -0.006(3) -0.003(3) -0.004(3)
O8 0.028(3) 0.021(3) 0.028(3) -0.005(3) -0.005(3) -0.008(3)
O9 0.028(4) 0.020(3) 0.027(3) -0.003(3) -0.005(3) -0.004(3)
O10 0.020(5) 0.026(5) 0.028(6) 0.002(4) -0.004(5) -0.004(5)
O11 0.025(3) 0.024(3) 0.030(3) -0.004(3) -0.003(3) -0.007(3)
O12 0.034(4) 0.017(3) 0.028(4) -0.003(3) -0.002(3) -0.003(3)
O13 0.037(4) 0.021(3) 0.031(4) 0.000(3) -0.008(3) -0.002(3)
W11 0.0260(4) 0.0205(3) 0.0208(4) 0.0008(3) -0.0067(3) -0.0028(3)
W12 0.0285(4) 0.0300(4) 0.0266(4) -0.0031(3) 0.0035(3) -0.0146(3)
W13 0.0223(4) 0.0206(3) 0.0186(3) -0.0023(3) -0.0031(3) -0.0055(3)
W14 0.0369(5) 0.0220(3) 0.0260(4) 0.0026(3) -0.0009(3) -0.0137(3)
W15 0.0390(5) 0.0198(3) 0.0194(4) 0.0029(3) -0.0027(3) -0.0076(3)
Cu1 0.0305(14) 0.0285(12) 0.0480(16) -0.0086(10) -0.0049(12) 0.0128(10)
O14 0.028(4) 0.022(3) 0.029(4) -0.003(3) -0.005(3) -0.007(3)
Cu2 0.0475(17) 0.0339(13) 0.0506(17) 0.0081(12) 0.0132(14) 0.0082(12)
Cu3 0.0436(16) 0.0298(12) 0.0475(16) -0.0047(11) -0.0107(13) 0.0109(11)
P1 0.016(2) 0.0077(17) 0.016(2) 0.0027(14) -0.0048(17) -0.0050(16)
O15 0.041(7) 0.024(5) 0.033(6) -0.007(5) 0.002(5) 0.010(5)
W16 0.0346(5) 0.0125(3) 0.0360(4) -0.0040(3) -0.0062(4) -0.0021(3)
W17 0.0376(5) 0.0175(3) 0.0292(4) 0.0001(3) -0.0098(3) 0.0048(3)
O16 0.026(3) 0.020(3) 0.025(3) -0.003(3) -0.005(3) -0.001(3)
O17 0.036(3) 0.021(3) 0.031(3) -0.001(3) -0.004(3) -0.002(3)
O18 0.027(3) 0.017(3) 0.027(3) -0.004(3) -0.006(3) -0.004(3)
O19 0.021(3) 0.020(3) 0.025(3) -0.003(3) -0.003(3) -0.005(3)
O20 0.022(4) 0.018(4) 0.030(4) -0.005(4) -0.008(4) 0.000(4)
O21 0.034(3) 0.023(3) 0.029(3) -0.003(3) -0.003(3) -0.005(3)
O22 0.034(4) 0.019(3) 0.031(4) -0.002(3) -0.008(3) 0.001(3)
O23 0.016(5) 0.038(6) 0.053(7) -0.015(5) 0.003(5) 0.000(5)
O24 0.032(3) 0.018(3) 0.028(3) -0.001(3) -0.004(3) -0.003(3)
O25 0.024(3) 0.019(3) 0.027(3) -0.003(3) -0.005(3) -0.007(3)
W18 0.0330(4) 0.0233(3) 0.0185(4) -0.0028(3) 0.0018(3) -0.0108(3)
O26 0.024(3) 0.022(3) 0.027(3) -0.002(3) -0.009(3) -0.006(3)
O27 0.034(6) 0.032(6) 0.029(6) -0.001(5) -0.001(5) -0.011(5)
O28 0.032(6) 0.023(5) 0.030(6) -0.007(4) -0.005(5) -0.010(5)
O29 0.032(3) 0.017(3) 0.029(3) -0.004(3) -0.004(3) -0.003(3)
O30 0.029(3) 0.026(3) 0.030(3) -0.002(3) -0.001(3) -0.006(3)
O31 0.026(3) 0.021(3) 0.029(3) -0.003(3) -0.001(3) -0.008(3)
N1 0.020(9) 0.026(7) 0.030(9) -0.008(6) 0.000(7) 0.002(6)
O32 0.026(3) 0.022(3) 0.028(3) -0.004(3) -0.002(3) -0.005(3)
O33 0.026(4) 0.027(4) 0.027(4) -0.006(4) -0.003(4) -0.001(4)
O34 0.041(6) 0.034(6) 0.027(6) 0.000(5) -0.012(5) -0.008(5)
O35 0.030(4) 0.018(3) 0.029(3) -0.001(3) -0.008(3) 0.000(3)
O36 0.034(4) 0.021(3) 0.028(3) 0.000(3) -0.002(3) -0.008(3)
O37 0.025(4) 0.027(3) 0.032(4) -0.006(3) 0.002(3) -0.004(3)
O38 0.062(7) 0.031(6) 0.034(6) 0.001(5) -0.011(6) -0.007(6)
O39 0.025(3) 0.028(3) 0.033(3) -0.004(3) -0.001(3) -0.006(3)
O40 0.034(3) 0.021(3) 0.029(3) -0.004(3) -0.005(3) -0.004(3)
O41 0.033(3) 0.022(3) 0.027(3) 0.000(3) -0.002(3) -0.006(3)
O42 0.024(3) 0.027(3) 0.035(4) -0.005(3) -0.001(3) 0.001(3)
O43 0.025(3) 0.019(3) 0.023(3) -0.005(3) -0.007(3) -0.004(3)
O44 0.055(7) 0.025(6) 0.042(6) 0.007(5) -0.018(6) 0.008(5)
O45 0.025(3) 0.022(3) 0.025(3) -0.004(3) -0.002(3) -0.005(3)
O46 0.027(4) 0.026(3) 0.027(3) -0.003(3) 0.004(3) -0.010(3)
O47 0.033(3) 0.020(3) 0.032(3) -0.002(3) -0.007(3) -0.001(3)
O48 0.031(3) 0.019(3) 0.028(3) -0.002(3) 0.000(3) -0.004(3)
O49 0.035(3) 0.020(3) 0.030(3) 0.000(3) -0.002(3) -0.004(3)
O50 0.025(3) 0.019(3) 0.026(3) -0.004(3) -0.005(3) -0.003(3)
O51 0.032(6) 0.033(6) 0.026(6) -0.009(5) 0.003(5) -0.003(5)
O52 0.034(3) 0.024(3) 0.029(3) -0.002(3) 0.002(3) -0.007(3)
O53 0.023(6) 0.019(5) 0.035(6) 0.003(4) 0.001(5) 0.001(4)
O54 0.044(7) 0.016(5) 0.045(6) 0.003(5) -0.011(6) -0.005(5)
O55 0.026(3) 0.024(3) 0.024(3) -0.003(3) -0.001(3) -0.005(3)
O56 0.027(3) 0.024(3) 0.029(3) -0.004(3) 0.002(3) -0.007(3)
O57 0.030(6) 0.037(6) 0.040(6) 0.000(5) -0.012(5) -0.016(5)
N2 0.031(9) 0.020(7) 0.034(9) -0.011(6) 0.001(7) 0.001(7)
N3 0.036(10) 0.026(8) 0.024(8) 0.004(6) -0.006(7) 0.006(7)
N4 0.025(9) 0.028(8) 0.034(9) 0.004(7) -0.002(7) -0.003(7)
N5 0.034(10) 0.021(8) 0.043(10) 0.003(7) 0.010(8) 0.005(7)
N6 0.049(12) 0.031(8) 0.034(10) -0.001(7) 0.001(8) -0.010(8)
C1 0.025(4) 0.026(4) 0.025(4) 0.000(2) -0.004(2) -0.002(2)
C2 0.025(5) 0.029(5) 0.035(5) -0.007(2) 0.000(2) 0.002(2)
C3 0.022(4) 0.028(4) 0.032(5) -0.010(2) 0.004(2) -0.001(2)
C4 0.032(11) 0.013(8) 0.032(10) -0.008(7) -0.015(8) 0.003(7)
C5 0.021(4) 0.020(4) 0.025(4) 0.000(2) 0.001(2) 0.003(2)
C6 0.045(13) 0.033(10) 0.037(12) -0.002(9) 0.000(10) -0.001(9)
C7 0.021(10) 0.035(10) 0.047(12) 0.004(9) -0.011(9) 0.000(8)
N7 0.021(9) 0.029(8) 0.038(9) 0.005(7) 0.001(7) -0.005(7)
C8 0.024(10) 0.028(10) 0.037(12) -0.003(8) 0.003(9) 0.008(8)
C9 0.050(15) 0.039(12) 0.046(13) 0.006(9) -0.022(11) -0.020(11)
C10 0.034(12) 0.032(10) 0.042(12) 0.009(9) -0.003(10) 0.007(9)
Cu4 0.0452(17) 0.0258(13) 0.078(2) -0.0170(13) -0.0069(15) 0.0026(12)
C11 0.031(5) 0.032(4) 0.031(4) 0.001(2) -0.004(2) -0.002(2)
C12 0.037(12) 0.032(10) 0.039(12) -0.001(8) -0.014(9) -0.012(9)
C13 0.020(10) 0.035(10) 0.037(11) -0.005(8) 0.015(8) -0.001(8)
C14 0.049(14) 0.027(10) 0.028(11) 0.013(8) -0.001(9) -0.002(9)
N8 0.024(4) 0.038(4) 0.038(4) -0.021(2) -0.002(2) 0.003(2)
C15 0.040(13) 0.021(9) 0.045(13) -0.017(8) -0.003(10) 0.009(9)
N9 0.012(7) 0.015(6) 0.032(8) -0.001(6) 0.004(6) -0.001(6)
N10 0.031(10) 0.026(8) 0.033(9) -0.002(7) 0.003(7) 0.010(7)
N11 0.034(4) 0.034(4) 0.035(4) 0.001(2) -0.003(2) -0.002(2)
C16 0.046(13) 0.022(9) 0.037(12) 0.007(8) -0.015(10) 0.001(9)
C17 0.013(4) 0.016(4) 0.021(4) -0.002(2) -0.001(2) -0.001(2)
C18 0.024(4) 0.024(4) 0.026(4) 0.000(2) -0.004(2) -0.002(2)
C19 0.043(13) 0.025(9) 0.031(11) -0.009(8) -0.013(10) 0.004(9)
C20 0.054(16) 0.045(12) 0.049(14) 0.004(10) -0.032(12) -0.005(11)
C21 0.077(18) 0.034(11) 0.031(12) 0.012(9) -0.011(11) -0.014(12)
C22 0.043(14) 0.040(12) 0.050(14) -0.010(10) -0.005(11) -0.004(10)
O58 0.040(6) 0.025(5) 0.023(5) -0.001(4) -0.005(5) -0.004(5)
Cu5 0.061(2) 0.058(2) 0.104(3) -0.0283(19) -0.009(2) 0.0340(17)
O59 0.044(7) 0.039(6) 0.044(7) -0.004(5) 0.007(6) -0.017(6)
N12 0.019(8) 0.033(8) 0.037(10) -0.011(7) -0.006(7) 0.001(7)
C23 0.017(10) 0.050(12) 0.040(12) -0.008(9) 0.003(9) -0.009(9)
C24 0.019(11) 0.043(12) 0.083(18) -0.016(12) 0.000(11) -0.004(9)
C25 0.050(16) 0.045(13) 0.08(2) -0.018(13) -0.031(14) 0.016(12)
C26 0.09(2) 0.033(12) 0.065(18) 0.006(12) -0.024(16) 0.013(13)
N13 0.023(10) 0.024(9) 0.096(16) -0.011(9) -0.005(10) 0.005(7)
O60 0.052(7) 0.031(6) 0.041(7) -0.002(5) 0.006(6) -0.017(6)
N14 0.051(12) 0.013(8) 0.073(14) 0.000(8) -0.009(10) -0.003(8)
C27 0.028(5) 0.029(5) 0.035(5) -0.004(2) 0.009(2) 0.002(2)
C28 0.035(13) 0.034(11) 0.072(17) -0.013(11) -0.010(12) -0.001(10)
C29 0.052(15) 0.044(13) 0.050(14) 0.015(11) 0.006(12) -0.014(12)
C30 0.054(17) 0.037(12) 0.08(2) -0.002(12) -0.017(15) 0.008(11)
C31 0.044(16) 0.049(14) 0.10(2) -0.043(14) 0.016(15) -0.020(12)
O61 0.026(6) 0.018(5) 0.046(6) -0.008(5) 0.000(5) 0.006(5)
O62 0.028(3) 0.017(3) 0.027(3) 0.000(3) -0.005(3) -0.001(3)
N15 0.020(9) 0.022(8) 0.085(15) -0.017(9) 0.002(9) 0.002(7)
N16 0.034(10) 0.026(8) 0.041(10) -0.002(7) 0.019(8) 0.000(7)
C32 0.057(18) 0.025(11) 0.09(2) -0.033(12) 0.007(15) -0.006(11)
O1W 0.031(10) 0.105(15) 0.111(16) -0.058(12) 0.004(10) 0.009(10)
O63 0.031(7) 0.036(6) 0.052(8) 0.006(6) -0.008(6) -0.009(5)
O64 0.027(7) 0.034(6) 0.063(8) -0.001(6) -0.006(6) -0.008(6)
C37 0.076(18) 0.023(10) 0.048(14) -0.006(9) -0.025(13) -0.016(11)
O66 0.039(8) 0.024(6) 0.073(9) -0.015(6) -0.017(7) -0.008(6)
C36 0.022(4) 0.022(4) 0.022(4) 0.000(2) -0.002(2) -0.001(2)
O68 0.058(9) 0.057(8) 0.059(8) -0.009(7) 0.011(7) 0.001(7)
O69 0.073(12) 0.081(12) 0.066(11) -0.011(9) -0.007(10) 0.016(10)
C33 0.10(3) 0.055(15) 0.054(17) 0.035(13) -0.034(17) -0.017(16)
Cu6 0.0504(18) 0.0313(13) 0.0479(16) -0.0107(11) 0.0048(13) 0.0074(12)
Cu7 0.079(3) 0.0256(14) 0.136(4) -0.0107(17) -0.012(2) 0.0038(15)
Cu8 0.0233(17) 0.0174(14) 0.0421(19) -0.0097(13) -0.0085(15) 0.0029(13)
Cu9 0.033(2) 0.0377(18) 0.0319(18) 0.0086(14) -0.0072(15) -0.0148(15)
O70 0.025(7) 0.019(6) 0.053(8) -0.018(5) -0.007(6) 0.006(5)
O71 0.054(8) 0.058(8) 0.064(9) -0.025(7) 0.017(7) 0.008(7)
C34 0.065(19) 0.09(2) 0.026(12) 0.004(12) 0.001(12) -0.019(16)
O72 0.071(12) 0.091(12) 0.093(13) -0.037(11) -0.013(11) -0.006(10)
O73 0.185(19) 0.048(10) 0.149(17) -0.037(11) 0.069(15) -0.020(12)
O74 0.051(8) 0.043(7) 0.109(10) 0.008(8) -0.011(8) 0.013(7)
O65 0.038(6) 0.042(6) 0.069(7) 0.007(6) -0.015(6) 0.006(5)
C35 0.023(5) 0.032(5) 0.072(5) 0.002(2) -0.008(2) 0.000(2)
O67 0.123(14) 0.072(11) 0.124(13) -0.008(10) -0.011(12) -0.014(11)
O2W 0.058(7) 0.078(8) 0.072(8) -0.010(7) -0.009(7) 0.021(7)
O3W 0.06(2) 0.15(4) 0.025(17) -0.03(2) -0.002(15) -0.04(2)

loop_
_atom_type_symbol
_atom_type_description
_atom_type_scat_dispersion_real
_atom_type_scat_dispersion_imag
_atom_type_scat_source
C C 0.0033 0.0016 'International Tables Vol C Tables 4.2.6.8 and 6.1.1.4'
H H 0.0000 0.0000 'International Tables Vol C Tables 4.2.6.8 and 6.1.1.4'
N N 0.0061 0.0033 'International Tables Vol C Tables 4.2.6.8 and 6.1.1.4'
O O 0.0106 0.0060 'International Tables Vol C Tables 4.2.6.8 and 6.1.1.4'
P P 0.1023 0.0942 'International Tables Vol C Tables 4.2.6.8 and 6.1.1.4'
Cu Cu 0.3201 1.2651 'International Tables Vol C Tables 4.2.6.8 and 6.1.1.4'
W W -0.8490 6.8722 'International Tables Vol C Tables 4.2.6.8 and 6.1.1.4'

loop_
_geom_angle_atom_site_label_1
_geom_angle_atom_site_label_2
_geom_angle_atom_site_label_3
_geom_angle
_geom_angle_site_symmetry_1
_geom_angle_site_symmetry_3
O10 W1 O5 97.0(5) . .
O10 W1 O2 100.7(5) . .
O5 W1 O2 87.5(5) . .
O10 W1 O3 98.5(5) . .
O5 W1 O3 164.2(5) . .
O2 W1 O3 86.6(5) . .
O10 W1 O9 101.2(5) . .
O5 W1 O9 90.7(5) . .
O2 W1 O9 158.1(5) . .
O3 W1 O9 89.3(5) . .
O10 W1 O18 173.7(5) . .
O5 W1 O18 81.8(5) . .
O2 W1 O18 85.5(4) . .
O3 W1 O18 83.1(4) . .
O9 W1 O18 72.6(4) . .
O58 W2 O1 98.9(5) . .
O58 W2 O2 103.3(5) . .
O1 W2 O2 89.4(5) . .
O58 W2 O35 98.7(6) . .
O1 W2 O35 90.7(5) . .
O2 W2 O35 157.6(5) . .
O58 W2 O4 96.3(5) . .
O1 W2 O4 164.8(5) . .
O2 W2 O4 85.9(5) . .
O35 W2 O4 88.2(5) . .
O58 W2 O62 171.3(5) . .
O1 W2 O62 84.3(4) . .
O2 W2 O62 84.8(5) . .
O35 W2 O62 73.0(5) . .
O4 W2 O62 80.9(4) . .
O28 W3 O41 104.3(5) . .
O28 W3 O8 100.0(5) . .
O41 W3 O8 89.4(5) . .
O28 W3 O9 98.4(5) . .
O41 W3 O9 156.9(5) . .
O8 W3 O9 91.1(5) . .
O28 W3 O24 95.7(5) . .
O41 W3 O24 84.4(5) . .
O8 W3 O24 164.1(5) . .
O9 W3 O24 89.0(5) . .
O28 W3 O18 170.3(5) . .
O41 W3 O18 84.6(5) . .
O8 W3 O18 83.6(4) . .
O9 W3 O18 72.5(4) . .
O24 W3 O18 81.2(4) . .
O53 W4 O25 103.9(5) . .
O53 W4 O7 96.7(5) . .
O25 W4 O7 86.0(5) . .
O53 W4 O43 100.5(5) . .
O25 W4 O43 155.5(5) . .
O7 W4 O43 89.2(5) . .
O53 W4 O1 99.1(5) . .
O25 W4 O1 87.4(5) . .
O7 W4 O1 163.9(5) . .
O43 W4 O1 90.8(5) . .
O53 W4 O50 172.3(5) . .
O25 W4 O50 83.6(4) . .
O7 W4 O50 82.2(4) . .
O43 W4 O50 71.9(4) . .
O1 W4 O50 82.5(4) . .
O20 W5 O3 98.3(5) . .
O20 W5 O25 100.4(5) . .
O3 W5 O25 89.1(5) . .
O20 W5 O26 101.0(5) . .
O3 W5 O26 91.7(5) . .
O25 W5 O26 158.2(5) . .
O20 W5 O6 96.0(5) . .
O3 W5 O6 165.3(5) . .
O25 W5 O6 84.9(5) . .
O26 W5 O6 89.0(5) . .
O20 W5 O19 173.7(5) . .
O3 W5 O19 84.7(4) . .
O25 W5 O19 85.1(4) . .
O26 W5 O19 73.3(4) . .
O6 W5 O19 81.4(4) . .
O57 W6 O26 99.6(6) . .
O57 W6 O56 102.4(6) . .
O26 W6 O56 158.0(5) . .
O57 W6 O11 97.9(6) . .
O26 W6 O11 91.3(5) . .
O56 W6 O11 86.2(5) . .
O57 W6 O8 98.6(6) . .
O26 W6 O8 89.1(5) . .
O56 W6 O8 87.2(5) . .
O11 W6 O8 163.2(5) . .
O57 W6 O19 172.3(5) . .
O26 W6 O19 72.7(4) . .
O56 W6 O19 85.4(5) . .
O11 W6 O19 82.2(4) . .
O8 W6 O19 81.8(4) . .
O15 W7 O22 99.9(6) . .
O15 W7 O4 103.0(6) . .
O22 W7 O4 90.3(5) . .
O15 W7 O12 100.2(6) . .
O22 W7 O12 87.9(5) . .
O4 W7 O12 156.7(5) . .
O15 W7 O5 104.1(6) . .
O22 W7 O5 155.9(5) . .
O4 W7 O5 85.0(5) . .
O12 W7 O5 87.3(5) . .
O15 W7 O29 170.1(5) . .
O22 W7 O29 73.4(5) . .
O4 W7 O29 84.5(4) . .
O12 W7 O29 72.7(4) . .
O5 W7 O29 82.6(5) . .
O51 W8 O32 101.9(6) . .
O51 W8 O14 99.8(5) . .
O32 W8 O14 89.5(5) . .
O51 W8 O30 103.6(6) . .
O32 W8 O30 86.6(5) . .
O14 W8 O30 156.6(5) . .
O51 W8 O37 100.7(6) . .
O32 W8 O37 157.3(5) . .
O14 W8 O37 87.9(5) . .
O30 W8 O37 86.8(5) . .
O51 W8 O45 170.6(5) . .
O32 W8 O45 84.5(5) . .
O14 W8 O45 73.2(4) . .
O30 W8 O45 83.4(5) . .
O37 W8 O45 73.2(5) . .
O61 W9 O6 104.0(6) . .
O61 W9 O42 100.7(6) . .
O6 W9 O42 90.1(5) . .
O61 W9 O7 102.4(5) . .
O6 W9 O7 85.4(5) . .
O42 W9 O7 156.8(5) . .
O61 W9 O14 100.1(5) . .
O6 W9 O14 155.8(5) . .
O42 W9 O14 87.8(5) . .
O7 W9 O14 87.1(5) . .
O61 W9 O45 170.3(5) . .
O6 W9 O45 83.9(4) . .
O42 W9 O45 73.3(5) . .
O7 W9 O45 83.6(4) . .
O14 W9 O45 72.4(4) . .
O23 W10 O39 101.5(6) . .
O23 W10 O11 103.0(6) . .
O39 W10 O11 86.3(5) . .
O23 W10 O37 99.5(6) . .
O39 W10 O37 90.4(5) . .
O11 W10 O37 157.4(5) . .
O23 W10 O42 99.4(6) . .
O39 W10 O42 159.0(5) . .
O11 W10 O42 87.1(5) . .
O37 W10 O42 88.1(5) . .
O23 W10 O45 169.9(5) . .
O39 W10 O45 86.5(5) . .
O11 W10 O45 83.5(5) . .
O37 W10 O45 74.0(5) . .
O42 W10 O45 73.0(5) . .
O31 P2 O19 111.0(6) . .
O31 P2 O50 112.7(7) . .
O19 P2 O50 111.3(6) . .
O31 P2 O45 107.3(7) . .
O19 P2 O45 107.4(6) . .
O50 P2 O45 106.9(6) . .
W2 O1 W4 162.3(7) . .
W2 O2 W1 150.3(6) . .
W5 O3 W1 163.2(6) . .
W7 O4 W2 151.7(7) . .
W1 O5 W7 151.1(6) . .
W9 O6 W5 152.2(7) . .
W4 O7 W9 151.4(6) . .
W3 O8 W6 163.7(7) . .
W3 O9 W1 123.3(6) . .
W10 O11 W6 151.3(7) . .
W16 O12 W7 123.8(6) . .
W17 O13 W16 124.4(6) . .
O34 W11 O40 103.3(6) . .
O34 W11 O47 99.6(6) . .
O40 W11 O47 87.5(5) . .
O34 W11 O16 96.6(6) . .
O40 W11 O16 86.9(5) . .
O47 W11 O16 163.6(5) . .
O34 W11 O35 99.4(6) . .
O40 W11 O35 157.2(5) . .
O47 W11 O35 91.0(5) . .
O16 W11 O35 88.3(5) . .
O34 W11 O62 172.1(5) . .
O40 W11 O62 84.3(5) . .
O47 W11 O62 82.5(5) . .
O16 W11 O62 81.6(4) . .
O35 W11 O62 72.9(4) . .
O59 W12 O56 102.1(6) . .
O59 W12 O46 100.1(6) . .
O56 W12 O46 157.8(5) . .
O59 W12 O52 99.2(6) . .
O56 W12 O52 88.6(5) . .
O46 W12 O52 89.4(5) . .
O59 W12 O39 97.1(6) . .
O56 W12 O39 86.3(5) . .
O46 W12 O39 89.4(5) . .
O52 W12 O39 163.7(5) . .
O59 W12 O31 173.8(6) . .
O56 W12 O31 84.0(5) . .
O46 W12 O31 73.8(4) . .
O52 W12 O31 82.1(5) . .
O39 W12 O31 82.0(4) . .
O33 W13 O55 101.4(5) . .
O33 W13 O16 99.1(5) . .
O55 W13 O16 90.4(5) . .
O33 W13 O43 99.6(5) . .
O55 W13 O43 158.4(5) . .
O16 W13 O43 91.2(5) . .
O33 W13 O32 95.7(5) . .
O55 W13 O32 86.6(5) . .
O16 W13 O32 165.2(5) . .
O43 W13 O32 86.4(5) . .
O33 W13 O50 172.8(5) . .
O55 W13 O50 85.5(4) . .
O16 W13 O50 83.0(4) . .
O43 W13 O50 73.3(4) . .
O32 W13 O50 82.3(4) . .
O60 W14 O52 99.0(6) . .
O60 W14 O41 101.5(6) . .
O52 W14 O41 89.1(5) . .
O60 W14 O36 100.5(6) . .
O52 W14 O36 89.7(5) . .
O41 W14 O36 157.9(5) . .
O60 W14 O49 97.3(6) . .
O52 W14 O49 163.5(5) . .
O41 W14 O49 85.5(5) . .
O36 W14 O49 89.4(5) . .
O60 W14 O48 174.6(6) . .
O52 W14 O48 82.3(5) . .
O41 W14 O48 83.8(5) . .
O36 W14 O48 74.2(4) . .
O49 W14 O48 81.7(5) . .
O38 W15 O21 97.5(6) . .
O38 W15 O40 101.0(6) . .
O21 W15 O40 89.2(5) . .
O38 W15 O17 98.3(6) . .
O21 W15 O17 164.1(5) . .
O40 W15 O17 86.2(5) . .
O38 W15 O36 100.4(6) . .
O21 W15 O36 89.9(5) . .
O40 W15 O36 158.5(5) . .
O17 W15 O36 88.9(5) . .
O38 W15 O48 174.2(5) . .
O21 W15 O48 82.4(5) . .
O40 W15 O48 84.8(5) . .
O17 W15 O48 82.1(5) . .
O36 W15 O48 73.8(4) . .
N4 Cu1 N1 160.0(6) . .
N4 Cu1 O20 88.8(5) . .
N1 Cu1 O20 107.3(5) . .
W8 O14 W9 123.6(6) . .
N16 Cu2 N7 139.2(6) 2_656 .
N16 Cu2 N5 110.9(6) 2_656 .
N7 Cu2 N5 109.8(6) . .
N10 Cu3 N3 145.2(7) . .
N10 Cu3 O65 112.6(6) . .
N3 Cu3 O65 94.9(6) . .
N10 Cu3 O33 97.0(6) . .
N3 Cu3 O33 95.1(5) . .
O65 Cu3 O33 106.3(5) . .
O62 P1 O48 112.5(6) . .
O62 P1 O18 112.3(6) . .
O48 P1 O18 111.6(7) . .
O62 P1 O29 106.8(7) . .
O48 P1 O29 106.8(6) . .
O18 P1 O29 106.3(6) . .
O54 W16 O24 103.6(6) . .
O54 W16 O49 102.2(6) . .
O24 W16 O49 86.4(5) . .
O54 W16 O12 101.3(6) . .
O24 W16 O12 89.6(5) . .
O49 W16 O12 156.4(5) . .
O54 W16 O13 99.1(6) . .
O24 W16 O13 157.3(5) . .
O49 W16 O13 87.4(5) . .
O12 W16 O13 87.4(5) . .
O54 W16 O29 170.3(6) . .
O24 W16 O29 84.5(4) . .
O49 W16 O29 83.4(4) . .
O12 W16 O29 73.0(4) . .
O13 W16 O29 73.1(4) . .
O44 W17 O17 102.8(6) . .
O44 W17 O13 101.5(6) . .
O17 W17 O13 89.5(5) . .
O44 W17 O47 103.0(6) . .
O17 W17 O47 85.1(5) . .
O13 W17 O47 155.4(5) . .
O44 W17 O22 102.1(6) . .
O17 W17 O22 155.0(5) . .
O13 W17 O22 87.8(5) . .
O47 W17 O22 87.1(5) . .
O44 W17 O29 171.6(5) . .
O17 W17 O29 83.4(5) . .
O13 W17 O29 72.6(4) . .
O47 W17 O29 83.0(4) . .
O22 W17 O29 72.1(5) . .
W13 O16 W11 160.9(7) . .
W17 O17 W15 151.8(7) . .
P1 O18 W1 127.6(7) . .
P1 O18 W3 128.6(6) . .
W1 O18 W3 91.6(4) . .
P2 O19 W5 128.7(6) . .
P2 O19 W6 126.7(6) . .
W5 O19 W6 90.8(4) . .
W5 O20 Cu1 128.5(6) . .
W15 O21 W18 162.5(7) . .
W7 O22 W17 124.8(7) . .
W16 O24 W3 150.6(7) . .
W4 O25 W5 151.8(7) . .
O27 W18 O21 97.8(6) . .
O27 W18 O46 97.6(5) . .
O21 W18 O46 88.4(5) . .
O27 W18 O30 99.1(6) . .
O21 W18 O30 162.8(5) . .
O46 W18 O30 92.3(5) . .
O27 W18 O55 104.2(5) . .
O21 W18 O55 86.9(5) . .
O46 W18 O55 158.1(5) . .
O30 W18 O55 86.1(5) . .
O27 W18 O31 170.8(5) . .
O21 W18 O31 81.3(5) . .
O46 W18 O31 73.2(4) . .
O30 W18 O31 82.5(5) . .
O55 W18 O31 85.0(4) . .
W6 O26 W5 123.1(6) . .
P1 O29 W16 125.4(7) . .
P1 O29 W7 125.1(6) . .
W16 O29 W7 90.4(4) . .
P1 O29 W17 125.3(6) . .
W16 O29 W17 90.0(4) . .
W7 O29 W17 89.6(4) . .
W8 O30 W18 150.9(7) . .
P2 O31 W12 130.1(7) . .
P2 O31 W18 126.5(6) . .
W12 O31 W18 89.9(4) . .
C15 N1 C3 118.4(16) . .
C15 N1 Cu1 120.6(12) . .
C3 N1 Cu1 120.7(12) . .
W8 O32 W13 150.1(6) . .
W13 O33 Cu3 167.5(7) . .
W2 O35 W11 123.0(6) . .
W14 O36 W15 121.3(6) . .
W10 O37 W8 122.3(6) . .
W10 O39 W12 149.3(7) . .
W11 O40 W15 150.1(7) . .
W3 O41 W14 154.0(8) . .
W9 O42 W10 122.9(6) . .
W13 O43 W4 123.9(5) . .
P2 O45 W9 125.1(6) . .
P2 O45 W10 124.4(6) . .
W9 O45 W10 90.7(4) . .
P2 O45 W8 124.9(6) . .
W9 O45 W8 90.8(4) . .
W10 O45 W8 90.5(4) . .
W12 O46 W18 123.1(6) . .
W11 O47 W17 151.2(7) . .
P1 O48 W15 127.6(7) . .
P1 O48 W14 128.4(6) . .
W15 O48 W14 90.6(4) . .
W16 O49 W14 150.4(7) . .
P2 O50 W13 128.3(7) . .
P2 O50 W4 127.2(6) . .
W13 O50 W4 90.5(4) . .
W14 O52 W12 163.2(7) . .
W13 O55 W18 150.2(7) . .
W12 O56 W6 150.8(6) . .
C8 N2 C4 116.9(16) . .
C8 N2 Cu9 128.5(13) . .
C4 N2 Cu9 114.6(12) . .
C23 N3 C6 117.2(17) . .
C23 N3 Cu3 122.3(14) . .
C6 N3 Cu3 118.6(13) . .
C1 N4 C18 116.4(16) . .
C1 N4 Cu1 122.7(12) . .
C18 N4 Cu1 120.4(12) . .
C5 N5 C10 119.8(16) . .
C5 N5 Cu2 125.6(13) . .
C10 N5 Cu2 114.6(13) . .
C9 N6 C7 117.5(17) . .
C9 N6 Cu7 129.1(14) . .
C7 N6 Cu7 113.1(14) . .
N4 C1 C19 121.7(16) . .
C3 C2 N8 122.6(18) . .
C2 C3 N1 121.5(18) . .
N2 C4 C5 122.8(17) . .
N2 C4 C37 111.4(17) . .
C5 C4 C37 125.7(17) . .
N5 C5 C4 119.6(17) . .
N3 C6 C7 121.1(18) . .
N6 C7 C6 121.0(18) . .
N6 C7 C35 115.1(17) . 2_476
C6 C7 C35 123.7(18) . 2_476
C12 N7 C11 115.0(16) . .
C12 N7 Cu2 122.6(14) . .
C11 N7 Cu2 121.9(12) . .
N2 C8 C10 122.0(19) . .
N6 C9 C23 121.1(18) . .
N5 C10 C8 118.6(19) . .
N12 Cu4 N15 168.2(8) . .
C22 C11 N7 120.6(18) . .
N7 C12 C16 122(2) . .
N11 C13 C14 117.6(19) . .
N10 C14 C13 122.5(19) . .
C24 N8 C2 114.9(17) . .
C24 N8 Cu5 122.8(14) . .
C2 N8 Cu5 122.3(13) . .
N1 C15 C24 120.6(18) . .
C19 N9 C17 118.2(15) . .
C19 N9 Cu8 129.4(12) . .
C17 N9 Cu8 112.3(10) . .
C20 N10 C14 117.3(18) . .
C20 N10 Cu3 125.3(15) . .
C14 N10 Cu3 117.0(13) . .
C21 N11 C13 120.7(18) . .
C21 N11 Cu6 112.7(14) . .
C13 N11 Cu6 126.4(14) . .
N12 C16 C12 123.1(18) . .
N9 C17 C18 122.2(15) . .
N9 C17 C36 113.7(14) . .
C18 C17 C36 124.0(14) . .
C17 C18 N4 121.1(15) . .
N9 C19 C1 120.5(16) . .
N10 C20 C21 120(2) . .
N11 C21 C20 121(2) . .
N11 C21 C34 112(2) . .
C20 C21 C34 127(2) . .
C11 C22 N12 123(2) . .
N8 Cu5 N13 147.6(9) . .
N8 Cu5 O64 102.9(7) . 2_657
N13 Cu5 O64 109.5(7) . 2_657
C16 N12 C22 115.4(17) . .
C16 N12 Cu4 126.3(13) . .
C22 N12 Cu4 117.5(14) . .
N3 C23 C9 122.1(19) . .
N8 C24 C15 121.8(19) . .
N13 C25 C30 121(2) . .
N13 C26 C28 122(2) . .
C26 N13 C25 117(2) . .
C26 N13 Cu5 120.5(17) . .
C25 N13 Cu5 120.2(19) . .
C31 N14 C27 113(2) . .
C31 N14 Cu6 135.5(17) . .
C27 N14 Cu6 111.0(14) . .
N14 C27 C29 122(2) . .
N14 C27 C33 116(2) . .
C29 C27 C33 121(2) . .
N15 C28 C26 119(2) . .
N16 C29 C27 122(2) . .
C25 C30 N15 123(2) . .
N14 C31 C32 125(2) . .
P1 O62 W11 127.7(6) . .
P1 O62 W2 128.8(7) . .
W11 O62 W2 90.9(4) . .
C28 N15 C30 116.4(19) . .
C28 N15 Cu4 128.7(17) . .
C30 N15 Cu4 113.8(15) . .
C32 N16 C29 115.1(19) . .
C32 N16 Cu2 125.5(16) . 2_656
C29 N16 Cu2 119.2(16) . 2_656
N16 C32 C31 122(2) . .
C37 O63 Cu9 112.3(13) . .
C37 O64 Cu5 102.8(13) . 2_657
O64 C37 O63 122(2) . .
O64 C37 C4 120(2) . .
O63 C37 C4 117.8(18) . .
O66 C36 O70 124.6(16) . .
O66 C36 C17 119.5(16) . .
O70 C36 C17 115.8(14) . .
C33 O68 Cu6 116.2(17) . .
O69 C33 O68 127(3) . .
O69 C33 C27 121(3) . .
O68 C33 C27 112(2) . .
O71 Cu6 O68 167.5(8) . .
O71 Cu6 N14 101.3(7) . .
O68 Cu6 N14 83.6(8) . .
O71 Cu6 N11 83.3(7) . .
O68 Cu6 N11 95.5(7) . .
N14 Cu6 N11 161.9(7) . .
N6 Cu7 O74 81.8(7) . 2_476
N6 Cu7 O73 173.0(9) . .
O74 Cu7 O73 92.1(10) 2_476 .
N6 Cu7 O67 92.4(9) . .
O74 Cu7 O67 156.3(10) 2_476 .
O73 Cu7 O67 94.6(10) . .
O70 Cu8 O70 180.0 2_477 .
O70 Cu8 N9 96.1(5) 2_477 .
O70 Cu8 N9 83.9(5) . .
O70 Cu8 N9 83.9(5) 2_477 2_477
O70 Cu8 N9 96.1(5) . 2_477
N9 Cu8 N9 180.0 . 2_477
N2 Cu9 N2 180.0 2_647 .
N2 Cu9 O63 96.4(6) 2_647 .
N2 Cu9 O63 83.6(6) . .
N2 Cu9 O63 83.6(6) 2_647 2_647
N2 Cu9 O63 96.4(6) . 2_647
O63 Cu9 O63 180.0 . 2_647
C36 O70 Cu8 113.6(11) . .
C34 O71 Cu6 115.4(16) . .
O72 C34 O71 128(3) . .
O72 C34 C21 116(3) . .
O71 C34 C21 116(2) . .
C35 O74 Cu7 114.6(15) . 2_476
C35 O65 Cu3 129.2(15) . .
O65 C35 O74 126(2) . .
O65 C35 C7 118.0(17) . 2_476
O74 C35 C7 115(2) . 2_476

loop_
_geom_bond_atom_site_label_1
_geom_bond_atom_site_label_2
_geom_bond_distance
_geom_bond_site_symmetry_2
W1 O10 1.693(12) .
W1 O5 1.896(11) .
W1 O2 1.901(11) .
W1 O3 1.903(11) .
W1 O9 1.917(11) .
W1 O18 2.343(12) .
W2 O58 1.697(13) .
W2 O1 1.880(11) .
W2 O2 1.888(11) .
W2 O35 1.911(12) .
W2 O4 1.945(11) .
W2 O62 2.370(12) .
W3 O28 1.714(11) .
W3 O41 1.875(12) .
W3 O8 1.892(12) .
W3 O9 1.908(12) .
W3 O24 1.946(12) .
W3 O18 2.354(11) .
W4 O53 1.704(11) .
W4 O25 1.894(11) .
W4 O7 1.901(12) .
W4 O43 1.908(11) .
W4 O1 1.922(11) .
W4 O50 2.394(11) .
W5 O20 1.689(12) .
W5 O3 1.898(11) .
W5 O25 1.902(11) .
W5 O26 1.921(11) .
W5 O6 1.946(11) .
W5 O19 2.335(11) .
W6 O57 1.702(12) .
W6 O26 1.896(11) .
W6 O56 1.899(12) .
W6 O11 1.916(12) .
W6 O8 1.920(12) .
W6 O19 2.377(11) .
W7 O15 1.722(13) .
W7 O22 1.883(12) .
W7 O4 1.901(11) .
W7 O12 1.920(11) .
W7 O5 1.929(11) .
W7 O29 2.393(12) .
W8 O51 1.711(12) .
W8 O32 1.887(12) .
W8 O14 1.896(12) .
W8 O30 1.907(12) .
W8 O37 1.958(12) .
W8 O45 2.388(11) .
W9 O61 1.710(12) .
W9 O6 1.873(11) .
W9 O42 1.921(12) .
W9 O7 1.919(12) .
W9 O14 1.957(12) .
W9 O45 2.383(11) .
W10 O23 1.699(13) .
W10 O39 1.872(12) .
W10 O11 1.908(12) .
W10 O37 1.911(12) .
W10 O42 1.941(12) .
W10 O45 2.386(12) .
P2 O31 1.518(12) .
P2 O19 1.535(12) .
P2 O50 1.540(12) .
P2 O45 1.574(12) .
O12 W16 1.919(12) .
O13 W17 1.904(12) .
O13 W16 1.926(12) .
W11 O34 1.705(12) .
W11 O40 1.883(12) .
W11 O47 1.901(11) .
W11 O16 1.921(11) .
W11 O35 1.927(12) .
W11 O62 2.363(12) .
W12 O59 1.701(13) .
W12 O56 1.899(12) .
W12 O46 1.902(12) .
W12 O52 1.918(12) .
W12 O39 1.971(12) .
W12 O31 2.368(11) .
W13 O33 1.701(12) .
W13 O55 1.872(11) .
W13 O16 1.875(12) .
W13 O43 1.901(11) .
W13 O32 1.943(12) .
W13 O50 2.339(11) .
W14 O60 1.704(13) .
W14 O52 1.877(12) .
W14 O41 1.898(12) .
W14 O36 1.912(12) .
W14 O49 1.911(13) .
W14 O48 2.362(11) .
W15 O38 1.701(13) .
W15 O21 1.877(12) .
W15 O40 1.910(12) .
W15 O17 1.929(13) .
W15 O36 1.937(11) .
W15 O48 2.361(12) .
Cu1 N4 1.906(16) .
Cu1 N1 1.923(15) .
Cu1 O20 2.287(11) .
Cu2 N16 1.958(16) 2_656
Cu2 N7 1.982(16) .
Cu2 N5 2.055(15) .
Cu3 N10 1.951(15) .
Cu3 N3 1.967(14) .
Cu3 O65 2.188(16) .
Cu3 O33 2.234(12) .
P1 O62 1.528(11) .
P1 O48 1.531(12) .
P1 O18 1.544(12) .
P1 O29 1.563(12) .
W16 O54 1.708(11) .
W16 O24 1.899(12) .
W16 O49 1.912(13) .
W16 O29 2.378(11) .
W17 O44 1.713(13) .
W17 O17 1.902(13) .
W17 O47 1.916(11) .
W17 O22 1.939(12) .
W17 O29 2.413(12) .
O21 W18 1.913(12) .
W18 O27 1.713(12) .
W18 O46 1.917(12) .
W18 O30 1.918(12) .
W18 O55 1.938(11) .
W18 O31 2.385(12) .
N1 C15 1.28(2) .
N1 C3 1.33(2) .
N2 C8 1.34(2) .
N2 C4 1.34(2) .
N2 Cu9 1.938(16) .
N3 C23 1.32(2) .
N3 C6 1.35(3) .
N4 C1 1.35(2) .
N4 C18 1.36(2) .
N5 C5 1.34(2) .
N5 C10 1.35(3) .
N6 C9 1.34(3) .
N6 C7 1.35(2) .
N6 Cu7 1.953(17) .
C1 C19 1.37(3) .
C2 C3 1.33(3) .
C2 N8 1.35(2) .
C4 C5 1.36(2) .
C4 C37 1.51(3) .
C6 C7 1.38(3) .
C7 C35 1.50(3) 2_476
N7 C12 1.35(2) .
N7 C11 1.37(2) .
C8 C10 1.39(3) .
C9 C23 1.38(3) .
Cu4 N12 1.906(15) .
Cu4 N15 1.916(16) .
C11 C22 1.35(3) .
C12 C16 1.35(3) .
C13 N11 1.32(2) .
C13 C14 1.38(3) .
C14 N10 1.34(3) .
N8 C24 1.33(3) .
N8 Cu5 1.927(16) .
C15 C24 1.40(3) .
N9 C19 1.33(2) .
N9 C17 1.33(2) .
N9 Cu8 1.969(14) .
N10 C20 1.33(3) .
N11 C21 1.31(3) .
N11 Cu6 1.990(16) .
C16 N12 1.31(3) .
C17 C18 1.34(2) .
C17 C36 1.52(2) .
C20 C21 1.36(3) .
C21 C34 1.52(3) .
C22 N12 1.35(3) .
Cu5 N13 1.947(19) .
Cu5 O64 2.382(16) 2_657
C25 N13 1.30(3) .
C25 C30 1.34(3) .
C26 N13 1.30(3) .
C26 C28 1.45(3) .
N14 C31 1.33(3) .
N14 C27 1.35(3) .
N14 Cu6 1.943(19) .
C27 C29 1.38(3) .
C27 C33 1.48(3) .
C28 N15 1.29(3) .
C29 N16 1.35(3) .
C30 N15 1.37(3) .
C31 C32 1.36(3) .
N16 C32 1.31(3) .
N16 Cu2 1.958(16) 2_656
O63 C37 1.28(3) .
O63 Cu9 1.963(13) .
O64 C37 1.22(3) .
O64 Cu5 2.382(16) 2_657
O66 C36 1.24(2) .
C36 O70 1.28(2) .
O68 C33 1.30(4) .
O68 Cu6 1.915(19) .
O69 C33 1.23(3) .
Cu6 O71 1.875(19) .
Cu7 O74 2.03(2) 2_476
Cu7 O73 2.03(2) .
Cu7 O67 2.05(3) .
Cu8 O70 1.945(11) 2_477
Cu8 O70 1.945(11) .
Cu8 N9 1.969(14) 2_477
Cu9 N2 1.938(16) 2_647
Cu9 O63 1.963(13) 2_647
O71 C34 1.27(3) .
C34 O72 1.24(3) .
O74 C35 1.24(2) .
O74 Cu7 2.027(19) 2_476
O65 C35 1.23(2) .
C35 C7 1.50(3) 2_476
